data_7129695
loop_
_publ_author_name
'Ponce-de-Le\'on, Jaime'
'Marcos-Ayuso, Guillermo'
'Casares, Juan A.'
'Espinet, Pablo'

_publ_section_title
;
 Pd/Cu bimetallic catalysis to access highly fluorinated biaryls from aryl
 halides and fluorinated arenes
;
_journal_name_full 'Chemical Communications'
_journal_paper_doi 10.1039/D2CC00141A
_journal_year 2022
_chemical_formula_moiety 'C12 H4 F6'
_chemical_formula_sum 'C12 H4 F6'
_chemical_formula_weight 262.15
_space_group_crystal_system monoclinic
_space_group_IT_number 14
_space_group_name_Hall '-P 2ybc'
_space_group_name_H-M_alt 'P 1 21/c 1'
_atom_sites_solution_hydrogens geom
_atom_sites_solution_primary dual
_audit_creation_date 2021-07-06
_audit_creation_method
;
Olex2 1.2
(compiled 2018.05.29 svn.r3508 for OlexSys, GUI svn.r5506)
;
_audit_update_record
;
2021-12-28 deposited with the CCDC.	2022-02-07 downloaded from the CCDC.
;
_cell_angle_alpha 90
_cell_angle_beta 108.653(13)
_cell_angle_gamma 90
_cell_formula_units_Z 4
_cell_length_a 13.3244(14)
_cell_length_b 5.9453(5)
_cell_length_c 13.0908(15)
_cell_measurement_reflns_used 1070
_cell_measurement_temperature 294
_cell_measurement_theta_max 27.2830
_cell_measurement_theta_min 4.6000
_cell_volume 982.55(19)
_computing_cell_refinement 'CrysAlisPro 1.171.39.45g (Rigaku OD, 2018)'
_computing_data_collection 'CrysAlisPro 1.171.39.45g (Rigaku OD, 2018)'
_computing_data_reduction 'CrysAlisPro 1.171.39.45g (Rigaku OD, 2018)'
_computing_molecular_graphics 'Olex2 (Dolomanov et al., 2009)'
_computing_publication_material 'Olex2 (Dolomanov et al., 2009)'
_computing_structure_refinement 'ShelXL (Sheldrick, 2015)'
_computing_structure_solution 'ShelXT (Sheldrick, 2015)'
_diffrn_ambient_temperature 294
_diffrn_detector 'CCD plate'
_diffrn_detector_area_resol_mean 10.4757
_diffrn_detector_type Atlas
_diffrn_measured_fraction_theta_full 0.994
_diffrn_measured_fraction_theta_max 0.840
_diffrn_measurement_details
;
List of Runs (angles in degrees, time in seconds):

  # Type    Start    End  Width  t~exp~   \w     \q     \k     \f   Frames
#--------------------------------------------------------------------------
  1  \w    -78.00   7.00   1.00    2.00    --  -10.48 -57.00 -30.00   85
  2  \w    -79.00   5.00   1.00    2.00    --  -10.48 -57.00-120.00   84
;
_diffrn_measurement_device 'four-circle diffractometer'
_diffrn_measurement_device_type 'SuperNova, Dual, Cu at home/near, Atlas'
_diffrn_measurement_method '\w scans'
_diffrn_orient_matrix_type 'CrysAlisPro convention (1999,Acta A55,543-557)'
_diffrn_orient_matrix_UB_11 -0.0120708000
_diffrn_orient_matrix_UB_12 -0.0041595000
_diffrn_orient_matrix_UB_13 -0.0568395000
_diffrn_orient_matrix_UB_21 -0.0548384000
_diffrn_orient_matrix_UB_22 0.0041116000
_diffrn_orient_matrix_UB_23 -0.0062989000
_diffrn_orient_matrix_UB_31 0.0014633000
_diffrn_orient_matrix_UB_32 0.1191458000
_diffrn_orient_matrix_UB_33 -0.0017719000
_diffrn_radiation_monochromator mirror
_diffrn_radiation_probe x-ray
_diffrn_radiation_type MoK\a
_diffrn_radiation_wavelength 0.71073
_diffrn_reflns_av_R_equivalents 0.0346
_diffrn_reflns_av_unetI/netI 0.0526
_diffrn_reflns_Laue_measured_fraction_full 0.994
_diffrn_reflns_Laue_measured_fraction_max 0.840
_diffrn_reflns_limit_h_max 14
_diffrn_reflns_limit_h_min -18
_diffrn_reflns_limit_k_max 5
_diffrn_reflns_limit_k_min -7
_diffrn_reflns_limit_l_max 17
_diffrn_reflns_limit_l_min -12
_diffrn_reflns_number 4255
_diffrn_reflns_point_group_measured_fraction_full 0.994
_diffrn_reflns_point_group_measured_fraction_max 0.840
_diffrn_reflns_theta_full 25.242
_diffrn_reflns_theta_max 29.483
_diffrn_reflns_theta_min 3.788
_diffrn_source 'micro-focus sealed X-ray tube'
_diffrn_source_type 'SuperNova (Mo) X-ray Source'
_exptl_absorpt_coefficient_mu 0.183
_exptl_absorpt_correction_T_max 1.000
_exptl_absorpt_correction_T_min 0.589
_exptl_absorpt_correction_type gaussian
_exptl_absorpt_process_details
;
CrysAlisPro 1.171.39.45g (Rigaku Oxford Diffraction, 2018)
Numerical absorption correction based on gaussian integration over
			a multifaceted crystal model
Empirical absorption correction using spherical harmonics,
 implemented in SCALE3 ABSPACK scaling algorithm.
;
_exptl_crystal_colour colourless
_exptl_crystal_colour_primary colourless
_exptl_crystal_density_diffrn 1.772
_exptl_crystal_description plate
_exptl_crystal_F_000 520
_exptl_crystal_recrystallization_method 'Re-crystallisation from solvent: n-pentane'
_exptl_crystal_size_max 0.744
_exptl_crystal_size_mid 0.479
_exptl_crystal_size_min 0.189
_refine_diff_density_max 0.355
_refine_diff_density_min -0.366
_refine_diff_density_rms 0.125
_refine_ls_extinction_method none
_refine_ls_goodness_of_fit_ref 0.963
_refine_ls_hydrogen_treatment constr
_refine_ls_matrix_type full
_refine_ls_number_parameters 163
_refine_ls_number_reflns 2292
_refine_ls_number_restraints 0
_refine_ls_restrained_S_all 0.963
_refine_ls_R_factor_all 0.1060
_refine_ls_R_factor_gt 0.0581
_refine_ls_shift/su_max 0.000
_refine_ls_shift/su_mean 0.000
_refine_ls_structure_factor_coef Fsqd
_refine_ls_weighting_details 'w=1/[\s^2^(Fo^2^)+(0.1000P)^2^] where P=(Fo^2^+2Fc^2^)/3'
_refine_ls_weighting_scheme calc
_refine_ls_wR_factor_gt 0.1328
_refine_ls_wR_factor_ref 0.1862
_reflns_Friedel_coverage 0.000
_reflns_number_gt 1252
_reflns_number_total 2292
_reflns_threshold_expression 'I > 2\s(I)'
_cod_data_source_file d2cc00141a2.cif
_cod_data_source_block 3fn
_cod_database_code 7129695
_shelx_shelxl_version_number 2014/7
_chemical_oxdiff_formula 'C12 H4 F6'
_chemical_oxdiff_usercomment 'colorless '
_shelx_space_group_comment
;
The symmetry employed for this shelxl refinement is uniquely defined
by the following loop, which should always be used as a source of
symmetry information in preference to the above space-group names.
They are only intended as comments.
;
_reflns_odcompleteness_completeness 98.69
_reflns_odcompleteness_iscentric 1
_reflns_odcompleteness_theta 26.32
_olex2_refinement_description
;
1. Fixed Uiso
 At 1.2 times of:
  All C(H) groups
2.a Aromatic/amide H refined with riding coordinates:
 C8(H8), C12(H12), C9(H9), C11(H11)
;
_olex2_submission_special_instructions 'No special instructions were received'
_oxdiff_exptl_absorpt_empirical_details
;
Empirical correction (ABSPACK) includes:
- Absorption correction using spherical harmonics
- Frame scaling
;
_oxdiff_exptl_absorpt_empirical_full_max 1.153
_oxdiff_exptl_absorpt_empirical_full_min 0.886

loop_
_space_group_symop_operation_xyz
'x, y, z'
'-x, y+1/2, -z+1/2'
'-x, -y, -z'
'x, -y-1/2, z-1/2'

loop_
_atom_site_label
_atom_site_type_symbol
_atom_site_fract_x
_atom_site_fract_y
_atom_site_fract_z
_atom_site_U_iso_or_equiv
_atom_site_adp_type
_atom_site_occupancy
_atom_site_site_symmetry_order
_atom_site_calc_flag
_atom_site_refinement_flags_posn
_atom_site_refinement_flags_adp
_atom_site_refinement_flags_occupancy
_atom_site_disorder_assembly
_atom_site_disorder_group
F5 F 0.69993(12) 0.3846(2) 0.63113(13) 0.0595(5) Uani 1 1 d . . . . .
F1 F 0.85401(12) 1.0713(2) 0.78320(13) 0.0611(5) Uani 1 1 d . . . . .
F4 F 0.82230(13) 0.3809(3) 0.50537(13) 0.0668(5) Uani 1 1 d . . . . .
F6 F 0.52349(13) 0.7397(3) 0.98374(15) 0.0729(5) Uani 1 1 d . . . . .
F3 F 0.95877(12) 0.7261(3) 0.51352(13) 0.0717(6) Uani 1 1 d . . . . .
F2 F 0.97497(13) 1.0655(3) 0.65577(14) 0.0715(5) Uani 1 1 d . . . . .
C7 C 0.70375(17) 0.7295(4) 0.78271(19) 0.0404(6) Uani 1 1 d . . . . .
C6 C 0.77167(17) 0.7285(3) 0.71199(19) 0.0392(6) Uani 1 1 d . . . . .
C5 C 0.76854(18) 0.5555(4) 0.6399(2) 0.0430(6) Uani 1 1 d . . . . .
C8 C 0.70720(19) 0.5521(4) 0.8524(2) 0.0456(6) Uani 1 1 d . . . . .
H8 H 0.7514 0.4303 0.8538 0.055 Uiso 1 1 calc R . . . .
C12 C 0.63683(19) 0.9097(4) 0.7811(2) 0.0477(6) Uani 1 1 d . . . . .
H12 H 0.6336 1.0297 0.7346 0.057 Uiso 1 1 calc R . . . .
C3 C 0.89959(19) 0.7244(4) 0.5784(2) 0.0485(6) Uani 1 1 d . . . . .
C1 C 0.84302(18) 0.8992(4) 0.7136(2) 0.0431(6) Uani 1 1 d . . . . .
C10 C 0.58165(19) 0.7356(4) 0.9156(2) 0.0482(6) Uani 1 1 d . . . . .
C4 C 0.83036(19) 0.5517(4) 0.5746(2) 0.0472(6) Uani 1 1 d . . . . .
C2 C 0.90619(19) 0.8980(4) 0.6492(2) 0.0473(6) Uani 1 1 d . . . . .
C9 C 0.64593(19) 0.5539(4) 0.9198(2) 0.0495(7) Uani 1 1 d . . . . .
H9 H 0.6483 0.4350 0.9667 0.059 Uiso 1 1 calc R . . . .
C11 C 0.57526(19) 0.9122(4) 0.8479(2) 0.0530(7) Uani 1 1 d . . . . .
H11 H 0.5302 1.0323 0.8467 0.064 Uiso 1 1 calc R . . . .

loop_
_atom_site_aniso_label
_atom_site_aniso_U_11
_atom_site_aniso_U_22
_atom_site_aniso_U_33
_atom_site_aniso_U_23
_atom_site_aniso_U_13
_atom_site_aniso_U_12
F5 0.0648(10) 0.0512(9) 0.0675(11) -0.0108(7) 0.0283(9) -0.0178(7)
F1 0.0674(10) 0.0555(9) 0.0647(11) -0.0152(7) 0.0272(9) -0.0139(7)
F4 0.0785(11) 0.0671(10) 0.0624(11) -0.0175(8) 0.0331(10) 0.0001(8)
F6 0.0747(11) 0.0769(12) 0.0879(13) -0.0018(9) 0.0552(10) -0.0019(8)
F3 0.0674(10) 0.0926(13) 0.0696(12) 0.0030(9) 0.0424(10) 0.0021(8)
F2 0.0659(10) 0.0770(11) 0.0777(12) -0.0013(8) 0.0315(9) -0.0287(8)
C7 0.0367(11) 0.0398(12) 0.0434(14) 0.0003(10) 0.0109(11) -0.0004(9)
C6 0.0367(11) 0.0419(12) 0.0385(13) 0.0055(10) 0.0111(10) 0.0020(9)
C5 0.0427(13) 0.0429(12) 0.0429(15) 0.0019(11) 0.0129(11) -0.0028(10)
C8 0.0477(14) 0.0424(13) 0.0483(16) 0.0042(11) 0.0176(12) 0.0056(10)
C12 0.0459(14) 0.0447(13) 0.0553(16) 0.0075(11) 0.0199(13) 0.0034(10)
C3 0.0427(13) 0.0636(16) 0.0438(15) 0.0058(13) 0.0200(12) 0.0031(11)
C1 0.0432(13) 0.0444(13) 0.0412(14) -0.0016(11) 0.0126(11) -0.0010(10)
C10 0.0432(13) 0.0544(15) 0.0534(16) -0.0063(13) 0.0242(12) -0.0059(11)
C4 0.0502(14) 0.0503(14) 0.0416(15) -0.0043(11) 0.0157(12) 0.0046(11)
C2 0.0409(13) 0.0522(14) 0.0492(16) 0.0067(12) 0.0150(12) -0.0077(11)
C9 0.0530(14) 0.0489(14) 0.0494(16) 0.0048(12) 0.0202(13) -0.0036(11)
C11 0.0463(14) 0.0467(13) 0.0691(19) 0.0003(12) 0.0228(14) 0.0086(11)

loop_
_atom_type_symbol
_atom_type_description
_atom_type_scat_dispersion_real
_atom_type_scat_dispersion_imag
_atom_type_scat_source
C C 0.0033 0.0016 'International Tables Vol C Tables 4.2.6.8 and 6.1.1.4'
H H 0.0000 0.0000 'International Tables Vol C Tables 4.2.6.8 and 6.1.1.4'
F F 0.0171 0.0103 'International Tables Vol C Tables 4.2.6.8 and 6.1.1.4'

loop_
_exptl_crystal_face_index_h
_exptl_crystal_face_index_k
_exptl_crystal_face_index_l
_exptl_crystal_face_perp_dist
0 0 -1 0.2973
0 0 1 0.3473
0 -1 0 0.2827
0 1 0 0.1967
-1 0 0 0.1065
1 0 0 0.0825
-1 -5 3 0.3204

loop_
_geom_angle_atom_site_label_1
_geom_angle_atom_site_label_2
_geom_angle_atom_site_label_3
_geom_angle
_geom_angle_site_symmetry_1
_geom_angle_site_symmetry_3
_geom_angle_publ_flag
C8 C7 C6 120.55(19) . . ?
C8 C7 C12 118.8(2) . . ?
C12 C7 C6 120.6(2) . . ?
C5 C6 C7 122.31(19) . . ?
C1 C6 C7 122.6(2) . . ?
C1 C6 C5 115.1(2) . . ?
F5 C5 C6 119.3(2) . . ?
F5 C5 C4 117.6(2) . . ?
C4 C5 C6 123.1(2) . . ?
C7 C8 H8 119.6 . . ?
C9 C8 C7 120.9(2) . . ?
C9 C8 H8 119.6 . . ?
C7 C12 H12 119.7 . . ?
C11 C12 C7 120.6(2) . . ?
C11 C12 H12 119.7 . . ?
F3 C3 C4 120.8(2) . . ?
F3 C3 C2 120.2(2) . . ?
C4 C3 C2 119.0(2) . . ?
F1 C1 C6 119.5(2) . . ?
F1 C1 C2 117.8(2) . . ?
C2 C1 C6 122.7(2) . . ?
F6 C10 C9 118.0(2) . . ?
F6 C10 C11 119.0(2) . . ?
C11 C10 C9 122.9(2) . . ?
F4 C4 C5 120.1(2) . . ?
F4 C4 C3 119.9(2) . . ?
C5 C4 C3 120.0(2) . . ?
F2 C2 C3 119.9(2) . . ?
F2 C2 C1 120.0(2) . . ?
C1 C2 C3 120.1(2) . . ?
C8 C9 H9 121.0 . . ?
C10 C9 C8 118.1(2) . . ?
C10 C9 H9 121.0 . . ?
C12 C11 H11 120.7 . . ?
C10 C11 C12 118.7(2) . . ?
C10 C11 H11 120.7 . . ?

loop_
_geom_bond_atom_site_label_1
_geom_bond_atom_site_label_2
_geom_bond_distance
_geom_bond_site_symmetry_2
_geom_bond_publ_flag
F5 C5 1.347(3) . ?
F1 C1 1.346(3) . ?
F4 C4 1.343(3) . ?
F6 C10 1.356(3) . ?
F3 C3 1.331(3) . ?
F2 C2 1.338(3) . ?
C7 C6 1.487(3) . ?
C7 C8 1.386(3) . ?
C7 C12 1.390(3) . ?
C6 C5 1.388(3) . ?
C6 C1 1.386(3) . ?
C5 C4 1.363(3) . ?
C8 H8 0.9300 . ?
C8 C9 1.381(3) . ?
C12 H12 0.9300 . ?
C12 C11 1.377(3) . ?
C3 C4 1.370(3) . ?
C3 C2 1.372(4) . ?
C1 C2 1.368(3) . ?
C10 C9 1.369(3) . ?
C10 C11 1.359(4) . ?
C9 H9 0.9300 . ?
C11 H11 0.9300 . ?

loop_
_exptl_oxdiff_crystal_face_indexfrac_h
_exptl_oxdiff_crystal_face_indexfrac_k
_exptl_oxdiff_crystal_face_indexfrac_l
_exptl_oxdiff_crystal_face_x
_exptl_oxdiff_crystal_face_y
_exptl_oxdiff_crystal_face_z
0.0000 -0.0000 -1.0000 0.0568 0.0063 0.0018
-0.0000 0.0000 1.0000 -0.0568 -0.0063 -0.0018
-0.0000 -1.0000 0.0000 0.0042 -0.0041 -0.1191
0.0000 1.0000 -0.0000 -0.0042 0.0041 0.1191
-1.0000 -0.0000 0.0000 0.0121 0.0548 -0.0015
1.0000 0.0000 -0.0000 -0.0121 -0.0548 0.0015
-1.0000 -5.0000 3.0000 -0.1377 0.0154 -0.6025
